data_2003929
loop_
_publ_author_name
'Sinur, A.'
'Grabner, S.'

_publ_section_title
;
 A Platinum(II) Diammine Complex:
 <i>cis</i>-[Pt(C~8~H~11~N~5~O~3~)~2~(NH~3~)~2~]Cl~2~.2H~2~O
;
_journal_issue 9
_journal_name_full 'Acta Crystallographica Section C'
_journal_page_first 1769
_journal_page_last 1772
_journal_paper_doi 10.1107/S0108270195002563
_journal_volume 51
_journal_year 1995
_chemical_formula_moiety
;
Pt 2+, (C8 H11 N5 O3)2, 2(H3 N), 2(Cl -), 2(H2 O)
;
_chemical_formula_structural '[Pt (C8 H11 N5 O3)2 (N H3)2] Cl2 2(H2 O)'
_chemical_formula_sum 'C16 H32 Cl2 N12 O8 Pt'
_chemical_formula_weight 786.5
_chemical_name_common
;
cis-diammine-bisacyclovir platinum(II) chloride dihydrate
;
_chemical_name_systematic
;cis-diamminebis{2-amino-1,9-dihydro-9-[(2-hydroxyethoxy)methyl]-6H-purin-6-one}
platinum(II)
 chloride dihydrate
;
_space_group_IT_number 152
_symmetry_cell_setting trigonal
_symmetry_space_group_name_Hall 'P 31 2"'
_symmetry_space_group_name_H-M 'P 31 2 1'
_audit_creation_method from_xtal_archive_file_using_CIFIO
_cell_angle_alpha 90.00000
_cell_angle_beta 90.00000
_cell_angle_gamma 120.0000
_cell_formula_units_Z 6
_cell_length_a 20.270(9)
_cell_length_b 20.270(9)
_cell_length_c 12.30(5)
_cell_measurement_reflns_used 25
_cell_measurement_temperature 293(2)
_cell_measurement_theta_max 11.66
_cell_measurement_theta_min 8.52
_cell_volume 4377(18)
_computing_cell_refinement 'CAD-4 software'
_computing_data_collection 'CAD-4 software (Enraf Nonius)'
_computing_data_reduction 'xtal ADDREF'
_computing_molecular_graphics 'ORTEPII (Johnson, 1976)'
_computing_publication_material 'xtal BONDLA CIFIO'
_computing_structure_refinement 'xtal CRYLSQ'
_computing_structure_solution 'xtal FOURR patt'
_diffrn_ambient_temperature 293(2)
_diffrn_measurement_device 'Enraf-Nonius CAD-4'
_diffrn_measurement_method \w/2\q
_diffrn_radiation_monochromator graphite
_diffrn_radiation_source xray_tube
_diffrn_radiation_type 'Mo K\a'
_diffrn_radiation_wavelength 0.71069
_diffrn_reflns_av_R_equivalents .049
_diffrn_reflns_av_sigmaI/netI .034
_diffrn_reflns_limit_h_max 26
_diffrn_reflns_limit_h_min -26
_diffrn_reflns_limit_k_max 26
_diffrn_reflns_limit_k_min -26
_diffrn_reflns_limit_l_max 16
_diffrn_reflns_limit_l_min 0
_diffrn_reflns_number 22441
_diffrn_reflns_theta_max 27.98
_diffrn_reflns_theta_min 1.16
_diffrn_standards_decay_% -10.87
_diffrn_standards_interval_time 333
_diffrn_standards_number 3
_exptl_absorpt_coefficient_mu 5.099
_exptl_absorpt_correction_T_max .3337
_exptl_absorpt_correction_T_min .1288
_exptl_absorpt_correction_type analytical
_exptl_crystal_colour colourless
_exptl_crystal_density_diffrn 1.790
_exptl_crystal_density_meas 1.78(2)
_exptl_crystal_density_method flotation
_exptl_crystal_description prism
_exptl_crystal_F_000 2328
_exptl_crystal_size_max 0.48
_exptl_crystal_size_mid 0.48
_exptl_crystal_size_min 0.26
_refine_diff_density_max 1.57
_refine_diff_density_min -4.55
_refine_ls_extinction_method none
_refine_ls_goodness_of_fit_all 3.013
_refine_ls_goodness_of_fit_obs 2.843
_refine_ls_hydrogen_treatment noref
_refine_ls_matrix_type full
_refine_ls_number_constraints 0
_refine_ls_number_parameters 294
_refine_ls_number_reflns 3455
_refine_ls_number_restraints 0
_refine_ls_R_factor_all .065
_refine_ls_R_factor_obs .054
_refine_ls_shift/esd_max .080
_refine_ls_shift/esd_mean .006
_refine_ls_structure_factor_coef F
_refine_ls_weighting_details 'w = 6w~f~w~s~ (see text)'
_refine_ls_weighting_scheme calc
_refine_ls_wR_factor_all .066
_refine_ls_wR_factor_obs .056
_reflns_number_observed 3097
_reflns_number_total 3807
_reflns_observed_criterion I>2.5\s(I)
_cod_data_source_file na1142.cif
_cod_data_source_block ACIK
_cod_depositor_comments
;
The following automatic conversions were performed:

'_refine_ls_weighting_scheme' value '
calc w = 6w~f~w~s~ (see text)' was changed to 'calc'. New tag
'_refine_ls_weighting_details' was created. The value of the new tag
was set to 'w = 6w~f~w~s~ (see text)'.

Automatic conversion script
Id: cif_fix_values 3143 2015-03-26 13:38:13Z robertas 
;
_cod_original_sg_symbol_H-M 'P 31 21'
_cod_original_formula_sum 'Pt C16 H32 Cl2 N12 O8'
_cod_database_code 2003929

loop_
_symmetry_equiv_pos_as_xyz
+x,+y,+z
-y,+x-y,1/3+z
+y,+x,-z
-x+y,-x,2/3+z
-x,-x+y,1/3-z
+x-y,-y,2/3-z

loop_
_atom_site_aniso_label
_atom_site_aniso_U_11
_atom_site_aniso_U_22
_atom_site_aniso_U_33
_atom_site_aniso_U_12
_atom_site_aniso_U_13
_atom_site_aniso_U_23
Pt .0359(2) .02007(19) .0402(2) .01061(17) -.00209(18) -.00125(17)
N(10) .039(6) .025(5) .059(7) .012(4) -.005(5) -.004(4)
N(11) .033(5) .028(5) .067(8) .013(4) -.007(5) -.001(5)
N(1a) .088(10) .049(7) .039(6) .040(7) -.004(6) .000(5)
N(2a) .16(2) .071(10) .038(6) .071(12) -.009(9) -.001(7)
N(3a) .070(8) .031(5) .057(8) .027(6) -.012(6) .002(5)
N(7a) .045(6) .030(5) .052(7) .022(5) .003(5) .002(5)
N(9a) .071(8) .038(6) .051(7) .025(6) -.002(6) -.003(5)
O(6a) .088(9) .041(5) .049(6) .034(6) .002(6) -.006(4)
O(91a) .130(14) .047(6) .078(9) .051(8) -.029(9) -.007(6)
C(2a) .078(12) .041(7) .064(10) .034(8) -.019(9) .004(7)
C(4a) .057(8) .033(6) .060(8) .026(6) -.005(7) -.001(6)
C(5a) .059(8) .026(5) .054(8) .026(6) -.007(7) -.001(5)
C(6a) .054(8) .031(6) .050(8) .014(6) -.006(6) -.004(6)
C(8a) .052(8) .045(7) .038(6) .022(6) .002(6) .008(5)
C(91a) .098(15) .050(8) .052(8) .050(10) -.007(9) -.012(6)
N(1b) .046(6) .041(6) .041(5) .012(5) -.008(5) -.009(5)
N(2b) .046(7) .058(8) .048(7) .001(6) -.009(6) -.010(6)
N(3b) .046(6) .040(6) .047(6) .007(5) -.003(5) .000(5)
N(7b) .051(6) .029(5) .047(6) .012(5) -.003(5) -.007(4)
N(9b) .052(7) .037(6) .048(6) .007(5) .012(5) -.003(5)
O(6b) .055(6) .053(6) .054(6) .021(5) -.001(5) .013(5)
O(91b) .081(9) .048(6) .047(6) -.004(7) -.003(6) .010(5)
C(2b) .043(7) .050(8) .043(7) .017(6) -.005(6) -.011(6)
C(4b) .031(5) .018(5) .043(6) .001(4) -.003(4) -.001(4)
C(5b) .031(5) .031(6) .043(7) .003(5) .001(5) .006(5)
C(6b) .035(6) .029(5) .047(7) .004(5) .003(5) .011(5)
C(8b) .055(8) .052(8) .053(8) .027(7) .013(7) .004(7)
C(91b) .049(8) .058(10) .056(9) .000(7) .011(7) -.012(7)
Cl(1) .045(10) .0382(13) .0432(17) .0227(10) .001(8) .0005(8)
Cl(2) .114(3) .105(4) .045(3) .057(3) .007(4) .0034(19)
Cl(3) .089(4) .196(11) .065(3) .038(6) .000(3) -.037(5)
O(2w) .118(15) .116(16) .072(10) .060(13) .005(10) -.021(10)

loop_
_atom_site_label
_atom_site_fract_x
_atom_site_fract_y
_atom_site_fract_z
_atom_site_U_iso_or_equiv
_atom_site_thermal_displace_type
Pt 0.11023(3) 0.20676(2) 0.32873(4) 0.03353(17) Uani
N(10) 0.1375(7) 0.1234(7) 0.3405(11) 0.043(4) Uani
N(11) -0.0015(7) 0.1261(7) 0.3295(12) 0.044(5) Uani
N(1a) 0.1122(11) 0.3879(9) 0.0572(11) 0.056(7) Uani
N(2a) 0.1088(17) 0.4973(12) 0.0217(13) 0.083(12) Uani
N(3a) 0.0911(9) 0.4532(7) 0.1987(12) 0.052(6) Uani
N(7a) 0.0861(8) 0.2918(7) 0.3206(11) 0.041(5) Uani
N(9a) 0.0736(9) 0.3871(8) 0.3691(12) 0.055(6) Uani
O(6a) 0.1183(9) 0.2798(7) 0.0762(10) 0.059(6) Uani
O(91a) 0.1384(12) 0.5126(8) 0.4428(14) 0.081(8) Uani
O(93a) 0.2870 0.6085 0.3895 0.069 Uiso
C(2a) 0.1052(12) 0.4474(10) 0.0955(16) 0.059(8) Uani
C(4a) 0.0864(10) 0.3983(8) 0.2587(14) 0.048(6) Uani
C(5a) 0.0937(10) 0.3352(8) 0.2314(13) 0.044(6) Uani
C(6a) 0.1080(10) 0.3285(8) 0.1170(14) 0.048(6) Uani
C(8a) 0.0730(9) 0.3259(9) 0.4014(12) 0.046(6) Uani
C(91a) 0.0701(14) 0.4434(10) 0.4424(14) 0.061(9) Uani
C(92a) 0.1988 0.5106 0.4921 0.069 Uiso
C(93a) 0.2644 0.5957 0.4923 0.069 Uiso
N(1b) 0.2860(8) 0.4024(8) 0.5818(10) 0.047(5) Uani
N(2b) 0.3978(9) 0.5168(9) 0.6065(12) 0.062(6) Uani
N(3b) 0.3751(9) 0.4600(8) 0.4379(11) 0.051(5) Uani
N(7b) 0.2206(8) 0.2905(7) 0.3301(11) 0.046(5) Uani
N(9b) 0.3330(8) 0.3814(8) 0.2762(11) 0.052(5) Uani
O(6b) 0.1740(7) 0.2907(7) 0.5679(10) 0.057(5) Uani
O(91b) 0.4033(10) 0.4989(7) 0.1840(10) 0.075(6) Uani
O(93b) 0.2704 0.4761 0.2226 0.067 Uiso
C(2b) 0.3537(10) 0.4601(10) 0.5398(13) 0.048(6) Uani
C(4b) 0.3249(7) 0.3987(6) 0.3809(11) 0.036(4) Uani
C(5b) 0.2549(7) 0.3395(8) 0.4176(12) 0.040(5) Uani
C(6b) 0.2320(8) 0.3385(7) 0.5250(13) 0.042(5) Uani
C(8b) 0.2671(10) 0.3166(10) 0.2480(14) 0.053(7) Uani
C(91b) 0.3961(11) 0.4298(12) 0.2033(16) 0.066(7) Uani
C(92b) 0.3437 0.4933 0.1118 0.067 Uiso
C(93b) 0.2982 0.5366 0.1488 0.067 Uiso
Cl(1) 0 -0.00093(20) 0.16666 0.0415(13) Uani
Cl(2) 0 0.3098(5) 0.66666 0.087(4) Uani
Cl(3) 0.2859(5) 0.4560(8) -0.1798(6) 0.131(6) Uani
O(1w) -0.0778(22) 0.1449(21) 0.527(3) 0.140(10) Uiso
O(2w) 0.1208(14) 0.4210(15) -0.1713(16) 0.102(12) Uani
H(1a) 0.1219 0.3875 -0.0231 0.055 Uiso
H(8a) 0.0643 0.3071 0.4787 0.047 Uiso
H(21a) 0.1040 0.5417 0.0497 0.081 Uiso
H(22a) 0.1172 0.4920 -0.0580 0.081 Uiso
H(911a) 0.0273 0.4520 0.4172 0.058 Uiso
H(912a) 0.0586 0.4219 0.5188 0.058 Uiso
H(921a) 0.1850 0.4903 0.5687 0.069 Uiso
H(922a) 0.2137 0.4777 0.4490 0.069 Uiso
H(931a) 0.2449 0.6306 0.5161 0.069 Uiso
H(932a) 0.3073 0.6030 0.5417 0.069 Uiso
H(1b) 0.2742 0.4073 0.6604 0.047 Uiso
H(8b) 0.2561 0.2927 0.1734 0.053 Uiso
H(21b) 0.4472 0.5586 0.5762 0.062 Uiso
H(22b) 0.3819 0.5183 0.6844 0.062 Uiso
H(911b) 0.4438 0.4359 0.2359 0.061 Uiso
H(912b) 0.3852 0.4017 0.1314 0.061 Uiso
H(921b) 0.3678 0.5148 0.0389 0.067 Uiso
H(922b) 0.3049 0.4375 0.1036 0.067 Uiso
H(931b) 0.3299 0.5895 0.1800 0.067 Uiso
H(932b) 0.2604 0.5363 0.0951 0.067 Uiso

loop_
_atom_type_symbol
_atom_type_description
_atom_type_scat_source
_atom_type_scat_dispersion_real
_atom_type_scat_dispersion_imag
PT ? International_Tables_Vol_IV_Table_2.2B -2.352 8.388
C ? International_Tables_Vol_IV_Table_2.2B .002 .002
H ? International_Tables_Vol_IV_Table_2.2B 0 0
O ? International_Tables_Vol_IV_Table_2.2B .008 .006
N ? International_Tables_Vol_IV_Table_2.2B .004 .003
CL ? International_Tables_Vol_IV_Table_2.2B .132 .159

loop_
_geom_angle_atom_site_label_1
_geom_angle_atom_site_label_2
_geom_angle_atom_site_label_3
_geom_angle
_geom_angle_publ_flag
N(10) Pt N(11) 89.3(5) yes
N(10) Pt N(7a) 178.0(5) yes
N(10) Pt N(7b) 92.9(6) yes
N(11) Pt N(7a) 92.2(6) yes
N(11) Pt N(7b) 177.6(7) yes
N(7a) Pt N(7b) 85.5(6) yes
C(2a) N(1a) C(6a) 127(2) yes
C(2a) N(3a) C(4a) 113(2) yes
Pt N(7a) C(5a) 126.0(10) yes
Pt N(7a) C(8a) 128.0(10) yes
C(5a) N(7a) C(8a) 105(2) yes
C(4a) N(9a) C(8a) 112(2) yes
C(4a) N(9a) C(91a) 123(2) yes
C(8a) N(9a) C(91a) 125.0(10) yes
C(91a) O(91a) C(92a) 115 yes
N(1a) C(2a) N(2a) 116(2) yes
N(1a) C(2a) N(3a) 122(2) yes
N(2a) C(2a) N(3a) 121(2) yes
N(3a) C(4a) N(9a) 129(2) yes
N(3a) C(4a) C(5a) 131(2) yes
N(9a) C(4a) C(5a) 101(2) yes
N(7a) C(5a) C(4a) 112(2) yes
N(7a) C(5a) C(6a) 133(2) yes
C(4a) C(5a) C(6a) 116(2) yes
N(1a) C(6a) O(6a) 122(2) yes
N(1a) C(6a) C(5a) 111(2) yes
O(6a) C(6a) C(5a) 127(2) yes
N(7a) C(8a) N(9a) 111(2) yes
N(9a) C(91a) O(91a) 112(2) yes
O(91a) C(92a) C(93a) 104 yes
O(93a) C(93a) C(92a) 104 yes
C(2b) N(1b) C(6b) 126.0(10) yes
C(2b) N(3b) C(4b) 113.0(10) yes
Pt N(7b) C(5b) 124.0(10) yes
Pt N(7b) C(8b) 128.0(10) yes
C(5b) N(7b) C(8b) 108.0(10) yes
C(4b) N(9b) C(8b) 108.0(10) yes
C(4b) N(9b) C(91b) 126.0(10) yes
C(8b) N(9b) C(91b) 126.0(10) yes
C(91b) O(91b) C(92b) 112.0(10) yes
N(1b) C(2b) N(2b) 117.0(10) yes
N(1b) C(2b) N(3b) 123.0(10) yes
N(2b) C(2b) N(3b) 120.0(10) yes
N(3b) C(4b) N(9b) 127.0(10) yes
N(3b) C(4b) C(5b) 127.0(10) yes
N(9b) C(4b) C(5b) 107.0(10) yes
N(7b) C(5b) C(4b) 107.0(10) yes
N(7b) C(5b) C(6b) 133.0(10) yes
C(4b) C(5b) C(6b) 120.0(10) yes
N(1b) C(6b) O(6b) 122.0(10) yes
N(1b) C(6b) C(5b) 111.0(10) yes
O(6b) C(6b) C(5b) 127.0(10) yes
N(7b) C(8b) N(9b) 111.0(10) yes
N(9b) C(91b) O(91b) 114(2) yes
O(91b) C(92b) C(93b) 117 yes
O(93b) C(93b) C(92b) 78 yes
H(1a) N(1a) C(2a) 117 no
H(1a) N(1a) C(6a) 116 no
H(21a) N(2a) H(22a) 121 no
H(21a) N(2a) C(2a) 117 no
H(22a) N(2a) C(2a) 122 no
H(8a) C(8a) N(7a) 124 no
H(8a) C(8a) N(9a) 125 no
H(1b) N(1b) C(2b) 117 no
H(1b) N(1b) C(6b) 117 no
H(21b) N(2b) H(22b) 122 no
H(21b) N(2b) C(2b) 117 no
H(22b) N(2b) C(2b) 121 no
H(8b) C(8b) N(7b) 125 no
H(8b) C(8b) N(9b) 125 no
H(911a) C(91a) H(912a) 109 no
H(911a) C(91a) N(9a) 109 no
H(911a) C(91a) O(91a) 110 no
H(912a) C(91a) N(9a) 109 no
H(912a) C(91a) O(91a) 109 no
H(911b) C(91b) H(912b) 110 no
H(911b) C(91b) N(9b) 108 no
H(911b) C(91b) O(91b) 110 no
H(912b) C(91b) N(9b) 107 no
H(912b) C(91b) O(91b) 108 no
H(921a) C(92a) H(922a) 109 no
H(921a) C(92a) O(91a) 111 no
H(921a) C(92a) C(93a) 111 no
H(922a) C(92a) O(91a) 111 no
H(922a) C(92a) C(93a) 111 no
H(931a) C(93a) H(932a) 109 no
H(931a) C(93a) C(92a) 111 no
H(931a) C(93a) O(93a) 111 no
H(932a) C(93a) C(92a) 111 no
H(932a) C(93a) O(93a) 111 no
H(921b) C(92b) H(922b) 109 no
H(921b) C(92b) O(91b) 108 no
H(921b) C(92b) C(93b) 107 no
H(922b) C(92b) O(91b) 107 no
H(922b) C(92b) C(93b) 107 no
H(931b) C(93b) H(932b) 109 no
H(931b) C(93b) C(92b) 117 no
H(931b) C(93b) O(93b) 117 no
H(932b) C(93b) C(92b) 117 no
H(932b) C(93b) O(93b) 117 no

loop_
_geom_bond_atom_site_label_1
_geom_bond_atom_site_label_2
_geom_bond_distance
_geom_bond_publ_flag
Pt N(10) 2.03(2) yes
Pt N(11) 2.020(10) yes
Pt N(7a) 2.02(2) yes
Pt N(7b) 2.020(10) yes
N(1a) C(2a) 1.37(3) yes
N(1a) C(6a) 1.38(3) yes
N(2a) C(2a) 1.33(3) yes
N(3a) C(2a) 1.32(3) yes
N(3a) C(4a) 1.30(2) yes
N(7a) C(5a) 1.37(2) yes
N(7a) C(8a) 1.31(2) yes
N(9a) C(4a) 1.38(2) yes
N(9a) C(8a) 1.30(3) yes
N(9a) C(91a) 1.48(3) yes
O(6a) C(6a) 1.21(3) yes
O(91a) C(91a) 1.39(2) yes
O(91a) C(92a) 1.38 yes
O(93a) C(93a) 1.33 yes
C(4a) C(5a) 1.40(3) yes
C(5a) C(6a) 1.46(2) yes
C(92a) C(93a) 1.57 yes
N(1b) C(2b) 1.38(2) yes
N(1b) C(6b) 1.39(2) yes
N(2b) C(2b) 1.33(2) yes
N(3b) C(2b) 1.33(2) yes
N(3b) C(4b) 1.34(2) yes
N(7b) C(5b) 1.39(2) yes
N(7b) C(8b) 1.30(2) yes
N(9b) C(4b) 1.37(2) yes
N(9b) C(8b) 1.37(2) yes
N(9b) C(91b) 1.47(2) yes
O(6b) C(6b) 1.21(2) yes
O(91b) C(91b) 1.36(3) yes
O(91b) C(92b) 1.46 yes
O(93b) C(93b) 1.40 yes
C(4b) C(5b) 1.40(2) yes
C(5b) C(6b) 1.40(2) yes
C(92b) C(93b) 1.62(7) yes
H(1a) N(1a) 1.01 no
H(8a) C(8a) 1.01 no
H(21a) N(2a) 1.01 no
H(22a) N(2a) 1.01 no
H(911a) C(91a) 1.01 no
H(912a) C(91a) 1.01 no
H(921a) C(92a) 1.01 no
H(922a) C(92a) 1.01 no
H(931a) C(93a) 1.01 no
H(932a) C(93a) 1.01 no
H(1b) N(1b) 1.01 no
H(8b) C(8b) 1.01 no
H(21b) N(2b) 1.01 no
H(22b) N(2b) 1.01 no
H(911b) C(91b) 1.00 no
H(912b) C(91b) 1.02 no
H(921b) C(92b) 1.01 no
H(922b) C(92b) 1.01 no
H(931b) C(93b) 1.01 no
H(932b) C(93b) 1.01 no

loop_
_geom_contact_atom_site_label_1
_geom_contact_atom_site_label_2
_geom_contact_distance
_geom_contact_site_symmetry_1
_geom_contact_site_symmetry_2
_geom_contact_publ_flag
O(1w) N(10) 2.95(4) 1_555 2_555 yes
O(1w) N(11) 3.00(4) 1_555 1_555 yes
O(2w) Cl(2) 3.09(3) 5_555 1_555 yes
O(2w) Cl(3) 3.06(4) 1_555 1_555 yes
N(1a) O(2w) 2.88(3) 1_555 1_555 yes
N(1b) Cl(3) 3.13(2) 1_554 1_555 yes
N(2a) O(2w) 2.91(4) 1_555 1_555 yes
N(2a) N(3b) 3.04(4) 1_555 4_564 yes
N(2b) Cl(3) 3.28(2) 1_554 1_555 yes
N(2b) N(3a) 2.93(3) 4_564 1_555 yes
N(10) Cl(1) 3.29(2) 4_554 1_555 yes
N(10) Cl(1) 3.420(10) 1_555 1_555 yes
N(10) O(6b) 2.96(2) 1_555 3_556 yes
N(11) Cl(1) 3.27(2) 1_555 1_555 yes
N(11) Cl(1) 3.31(2) 6_555 1_555 yes
N(11) O(6a) 2.94(3) 1_555 5_555 yes

loop_
_geom_torsion_atom_site_label_1
_geom_torsion_atom_site_label_2
_geom_torsion_atom_site_label_3
_geom_torsion_atom_site_label_4
_geom_torsion
_geom_torsion_publ_flag
N(10) Pt N(7a) C(5a) 113.(15) no
N(10) Pt N(7a) C(8a) -54.(15) no
N(11) Pt N(7a) C(5a) -106.0(12) no
N(11) Pt N(7a) C(8a) 87.0(13) no
N(7b) Pt N(7a) C(5a) 74.9(12) no
N(7b) Pt N(7a) C(8a) -92.2(13) no
N(10) Pt N(7b) C(5b) -108.5(15) no
N(10) Pt N(7b) C(8b) 84.(2) no
N(11) Pt N(7b) C(5b) 49.(14) no
N(11) Pt N(7b) C(8b) -118.(13) no
N(7a) Pt N(7b) C(5b) 70.2(15) no
N(7a) Pt N(7b) C(8b) -97.(2) no
C(6a) N(1a) C(2a) N(2a) -178.(2) no
C(6a) N(1a) C(2a) N(3a) -2(3) no
C(2a) N(1a) C(6a) O(6a) -176.8(19) no
C(2a) N(1a) C(6a) C(5a) 1.(3) no
C(4a) N(3a) C(2a) N(1a) 1(3) no
C(4a) N(3a) C(2a) N(2a) 177.(2) no
C(2a) N(3a) C(4a) N(9a) 178.9(18) no
C(2a) N(3a) C(4a) C(5a) 0.(2) no
Pt N(7a) C(5a) C(4a) -168.4(11) no
Pt N(7a) C(5a) C(6a) 11.(3) no
C(8a) N(7a) C(5a) C(4a) 1.1(18) no
C(8a) N(7a) C(5a) C(6a) -179.3(18) no
Pt N(7a) C(8a) N(9a) 167.9(11) no
C(5a) N(7a) C(8a) N(9a) -1.4(18) no
C(8a) N(9a) C(4a) N(3a) -179.6(18) no
C(8a) N(9a) C(4a) C(5a) -.5(19) no
C(91a) N(9a) C(4a) N(3a) -6(3) no
C(91a) N(9a) C(4a) C(5a) 173.0(18) no
C(4a) N(9a) C(8a) N(7a) 1.(2) no
C(91a) N(9a) C(8a) N(7a) -172.2(17) no
C(4a) N(9a) C(91a) O(91a) -61.(3) no
C(8a) N(9a) C(91a) O(91a) 112.(2) no
C(92a) O(91a) C(91a) N(9a) -70 no
C(91a) O(91a) C(92a) C(93a) -174 no
N(3a) C(4a) C(5a) N(7a) 178.7(17) no
N(3a) C(4a) C(5a) C(6a) -1.(3) no
N(9a) C(4a) C(5a) N(7a) -.4(18) no
N(9a) C(4a) C(5a) C(6a) 179.9(14) no
N(7a) C(5a) C(6a) N(1a) -179.0(17) no
N(7a) C(5a) C(6a) O(6a) -2(3) no
C(4a) C(5a) C(6a) N(1a) 1.(2) no
C(4a) C(5a) C(6a) O(6a) 177.8(17) no
O(91a) C(92a) C(93a) O(93a) -74 no
C(6b) N(1b) C(2b) N(2b) 180.(2) no
C(6b) N(1b) C(2b) N(3b) 0(3) no
C(2b) N(1b) C(6b) O(6b) -180.(2) no
C(2b) N(1b) C(6b) C(5b) 0(3) no
C(4b) N(3b) C(2b) N(1b) 0(3) no
C(4b) N(3b) C(2b) N(2b) 180.(2) no
C(2b) N(3b) C(4b) N(9b) -176.8(19) no
C(2b) N(3b) C(4b) C(5b) 2(3) no
Pt N(7b) C(5b) C(4b) -167.5(12) no
Pt N(7b) C(5b) C(6b) 12(3) no
C(8b) N(7b) C(5b) C(4b) 2.(2) no
C(8b) N(7b) C(5b) C(6b) -178.(2) no
Pt N(7b) C(8b) N(9b) 169.9(14) no
C(5b) N(7b) C(8b) N(9b) 1.(3) no
C(8b) N(9b) C(4b) N(3b) -176.6(19) no
C(8b) N(9b) C(4b) C(5b) 5.(2) no
C(91b) N(9b) C(4b) N(3b) -5(3) no
C(91b) N(9b) C(4b) C(5b) 176.(2) no
C(4b) N(9b) C(8b) N(7b) -4.(3) no
C(91b) N(9b) C(8b) N(7b) -175.(2) no
C(4b) N(9b) C(91b) O(91b) -60.(3) no
C(8b) N(9b) C(91b) O(91b) 110.(2) no
C(92b) O(91b) C(91b) N(9b) -74 no
C(91b) O(91b) C(92b) C(93b) 131 no
N(3b) C(4b) C(5b) N(7b) 177.2(18) no
N(3b) C(4b) C(5b) C(6b) -3(3) no
N(9b) C(4b) C(5b) N(7b) -4.(2) no
N(9b) C(4b) C(5b) C(6b) 176.3(17) no
N(7b) C(5b) C(6b) N(1b) -178.(2) no
N(7b) C(5b) C(6b) O(6b) 1(4) no
C(4b) C(5b) C(6b) N(1b) 1.(3) no
C(4b) C(5b) C(6b) O(6b) -179.(2) no
O(91b) C(92b) C(93b) O(93b) -71 no
H(1a) N(1a) C(2a) N(3a) 179 no
H(1a) N(1a) C(2a) N(2a) 3 no
H(1a) N(1a) C(6a) O(6a) 3 no
H(1a) N(1a) C(6a) C(5a) -180 no
Pt N(7a) C(8a) H(8a) -11 no
C(5a) N(7a) C(8a) H(8a) 180 no
C(4a) N(9a) C(8a) H(8a) -180 no
C(91a) N(9a) C(8a) H(8a) 7 no
C(4a) N(9a) C(91a) H(911a) 60 no
C(4a) N(9a) C(91a) H(912a) 178 no
C(8a) N(9a) C(91a) H(911a) -128 no
C(8a) N(9a) C(91a) H(912a) -9 no
H(21a) N(2a) C(2a) N(1a) -180 no
H(21a) N(2a) C(2a) N(3a) 4 no
H(22a) N(2a) C(2a) N(1a) -1 no
H(22a) N(2a) C(2a) N(3a) -177 no
H(1b) N(1b) C(2b) N(3b) -180 no
H(1b) N(1b) C(2b) N(2b) 0 no
H(1b) N(1b) C(6b) O(6b) 0 no
H(1b) N(1b) C(6b) C(5b) 179 no
Pt N(7b) C(8b) H(8b) -10 no
C(5b) N(7b) C(8b) H(8b) -179 no
C(4b) N(9b) C(8b) H(8b) 176 no
C(91b) N(9b) C(8b) H(8b) 4 no
C(4b) N(9b) C(91b) H(911b) 63 no
C(4b) N(9b) C(91b) H(912b) -179 no
C(8b) N(9b) C(91b) H(911b) -127 no
C(8b) N(9b) C(91b) H(912b) -9 no
H(21b) N(2b) C(2b) N(1b) 180 no
H(21b) N(2b) C(2b) N(3b) 0 no
H(22b) N(2b) C(2b) N(1b) -1 no
H(22b) N(2b) C(2b) N(3b) 179 no
H(911a) C(91a) O(91a) C(92a) 170 no
H(912a) C(91a) O(91a) C(92a) 51 no
C(91a) O(91a) C(92a) H(921a) -55 no
C(91a) O(91a) C(92a) H(922a) 67 no
H(911b) C(91b) O(91b) C(92b) 165 no
H(912b) C(91b) O(91b) C(92b) 45 no
C(91b) O(91b) C(92b) H(921b) -108 no
C(91b) O(91b) C(92b) H(922b) 10 no
H(921a) C(92a) C(93a) H(931a) -74 no
H(921a) C(92a) C(93a) H(932a) 48 no
H(921a) C(92a) C(93a) O(93a) 167 no
H(922a) C(92a) C(93a) H(931a) 164 no
H(922a) C(92a) C(93a) H(932a) -74 no
H(922a) C(92a) C(93a) O(93a) 45 no
O(91a) C(92a) C(93a) H(931a) 45 no
O(91a) C(92a) C(93a) H(932a) 167 no
H(921b) C(92b) C(93b) H(931b) -79 no
H(921b) C(92b) C(93b) H(932b) 53 no
H(921b) C(92b) C(93b) O(93b) 167 no
H(922b) C(92b) C(93b) H(931b) 164 no
H(922b) C(92b) C(93b) H(932b) -64 no
H(922b) C(92b) C(93b) O(93b) 50 no
O(91b) C(92b) C(93b) H(931b) 43 no
O(91b) C(92b) C(93b) H(932b) 175 no
